data_4027377
loop_
_publ_author_name
'Yinhua Huang'
'Renta Jonathan Chew'
'Sumod A. Pullarkat'
'Yongxin Li'
'Pak-Hing Leung'

_publ_section_title
;
 Asymmetric Synthesis of Enaminophosphines via Palladacycle-Catalyzed
 Addition of Ph2PH to \a,\b-Unsaturated Imines
;
_journal_name_full 'Journal of Organic Chemistry'
_journal_page_first 6849
_journal_page_last 6854
_journal_paper_doi 10.1021/jo300893s
_journal_volume 77
_journal_year 2012
_chemical_absolute_configuration ad
_chemical_formula_moiety 'C48 H46 Cl N2 O2 P Pd S, C6 H6'
_chemical_formula_sum 'C54 H52 Cl N2 O2 P Pd S'
_chemical_formula_weight 965.86
_chemical_name_systematic
; 
 ? 
;
_space_group_IT_number 19
_symmetry_cell_setting orthorhombic
_symmetry_space_group_name_Hall 'P 2ac 2ab'
_symmetry_space_group_name_H-M 'P 21 21 21'
_atom_sites_solution_hydrogens geom
_atom_sites_solution_primary direct
_atom_sites_solution_secondary difmap
_audit_creation_method SHELXL-97
_cell_angle_alpha 90.00
_cell_angle_beta 90.00
_cell_angle_gamma 90.00
_cell_formula_units_Z 4
_cell_length_a 13.8975(5)
_cell_length_b 15.3683(6)
_cell_length_c 21.8526(8)
_cell_measurement_reflns_used 9976
_cell_measurement_temperature 103(2)
_cell_measurement_theta_max 25.17
_cell_measurement_theta_min 2.37
_cell_volume 4667.3(3)
_computing_cell_refinement 'Bruker SAINT'
_computing_data_collection 'Bruker APEX2'
_computing_data_reduction 'Bruker SAINT'
_computing_molecular_graphics 'Bruker SHELXTL'
_computing_publication_material 'Bruker SHELXTL'
_computing_structure_refinement 'SHELXL-97 (Sheldrick, 2008)'
_computing_structure_solution 'SHELXS-97 (Sheldrick, 2008)'
_diffrn_ambient_temperature 103(2)
_diffrn_measured_fraction_theta_full 0.996
_diffrn_measured_fraction_theta_max 0.996
_diffrn_measurement_device_type 'Bruker APEX-II CCD'
_diffrn_measurement_method '\f and \w scans'
_diffrn_radiation_monochromator graphite
_diffrn_radiation_source 'fine-focus sealed tube'
_diffrn_radiation_type MoK\a
_diffrn_radiation_wavelength 0.71073
_diffrn_reflns_av_R_equivalents 0.0962
_diffrn_reflns_av_sigmaI/netI 0.1034
_diffrn_reflns_limit_h_max 19
_diffrn_reflns_limit_h_min -19
_diffrn_reflns_limit_k_max 21
_diffrn_reflns_limit_k_min -21
_diffrn_reflns_limit_l_max 31
_diffrn_reflns_limit_l_min -31
_diffrn_reflns_number 76243
_diffrn_reflns_theta_full 30.53
_diffrn_reflns_theta_max 30.53
_diffrn_reflns_theta_min 1.62
_exptl_absorpt_coefficient_mu 0.577
_exptl_absorpt_correction_T_max 0.9773
_exptl_absorpt_correction_T_min 0.8019
_exptl_absorpt_correction_type multi-scan
_exptl_absorpt_process_details sadabs
_exptl_crystal_colour yellow
_exptl_crystal_density_diffrn 1.375
_exptl_crystal_description needle
_exptl_crystal_F_000 2000
_exptl_crystal_size_max 0.40
_exptl_crystal_size_mid 0.06
_exptl_crystal_size_min 0.04
_refine_diff_density_max 0.746
_refine_diff_density_min -1.557
_refine_diff_density_rms 0.213
_refine_ls_abs_structure_details 'Flack H D (1983), Acta Cryst. A39, 876-881'
_refine_ls_abs_structure_Flack -0.02(3)
_refine_ls_extinction_method none
_refine_ls_goodness_of_fit_ref 1.051
_refine_ls_hydrogen_treatment constr
_refine_ls_matrix_type full
_refine_ls_number_parameters 594
_refine_ls_number_reflns 14193
_refine_ls_number_restraints 169
_refine_ls_restrained_S_all 1.148
_refine_ls_R_factor_all 0.0849
_refine_ls_R_factor_gt 0.0510
_refine_ls_shift/su_max 0.001
_refine_ls_shift/su_mean 0.000
_refine_ls_structure_factor_coef Fsqd
_refine_ls_weighting_details 'calc w=1/[\s^2^(Fo^2^)+(0.0681P)^2^+0.0000P] where P=(Fo^2^+2Fc^2^)/3'
_refine_ls_weighting_scheme calc
_refine_ls_wR_factor_gt 0.1101
_refine_ls_wR_factor_ref 0.1397
_reflns_number_gt 10485
_reflns_number_total 14193
_reflns_threshold_expression >2sigma(I)
_cod_data_source_file jo300893s_si_002.cif
_cod_data_source_block leung642
_cod_database_code 4027377

loop_
_symmetry_equiv_pos_as_xyz
'x, y, z'
'-x+1/2, -y, z+1/2'
'-x, y+1/2, -z+1/2'
'x+1/2, -y+1/2, -z'

loop_
_atom_site_label
_atom_site_type_symbol
_atom_site_fract_x
_atom_site_fract_y
_atom_site_fract_z
_atom_site_U_iso_or_equiv
_atom_site_adp_type
_atom_site_occupancy
_atom_site_symmetry_multiplicity
_atom_site_calc_flag
_atom_site_refinement_flags
_atom_site_disorder_assembly
_atom_site_disorder_group
Pd1 Pd 0.13743(2) 0.55328(2) 1.094797(16) 0.01626(9) Uani 1 1 d . . .
C1 C 0.0459(3) 0.4628(3) 1.1268(2) 0.0193(10) Uani 1 1 d . . .
C2 C -0.0518(4) 0.4749(3) 1.1435(2) 0.0234(11) Uani 1 1 d . . .
H2 H -0.0812 0.5299 1.1368 0.028 Uiso 1 1 calc R . .
C3 C -0.1047(4) 0.4091(3) 1.1693(2) 0.0252(11) Uani 1 1 d . . .
H3 H -0.1695 0.4198 1.1810 0.030 Uiso 1 1 calc R . .
C4 C -0.0646(4) 0.3258(3) 1.1787(2) 0.0220(11) Uani 1 1 d . . .
C5 C -0.1199(4) 0.2558(3) 1.2016(2) 0.0282(12) Uani 1 1 d . . .
H5 H -0.1863 0.2641 1.2098 0.034 Uiso 1 1 calc R . .
C6 C -0.0790(4) 0.1761(4) 1.2121(3) 0.0318(13) Uani 1 1 d . . .
H6 H -0.1169 0.1296 1.2275 0.038 Uiso 1 1 calc R . .
C7 C 0.0194(4) 0.1634(4) 1.1999(3) 0.0351(14) Uani 1 1 d . . .
H7 H 0.0477 0.1082 1.2075 0.042 Uiso 1 1 calc R . .
C8 C 0.0757(4) 0.2305(3) 1.1770(2) 0.0268(12) Uani 1 1 d . . .
H8 H 0.1419 0.2207 1.1687 0.032 Uiso 1 1 calc RD . .
C9 C 0.0347(4) 0.3139(3) 1.1658(2) 0.0192(10) Uani 1 1 d . . .
C10 C 0.0895(4) 0.3842(3) 1.1408(2) 0.0194(10) Uani 1 1 d . . .
C11 C 0.1955(4) 0.3765(3) 1.1271(3) 0.0239(11) Uani 1 1 d . . .
H11 H 0.2251 0.3349 1.1568 0.029 Uiso 1 1 calc R . .
C12 C 0.2102(4) 0.3424(4) 1.0630(3) 0.0403(16) Uani 1 1 d . . .
H12A H 0.1867 0.3854 1.0334 0.060 Uiso 1 1 calc R . .
H12B H 0.1745 0.2879 1.0579 0.060 Uiso 1 1 calc R . .
H12C H 0.2789 0.3319 1.0560 0.060 Uiso 1 1 calc R . .
C13 C 0.3381(4) 0.4704(4) 1.1142(3) 0.0404(16) Uani 1 1 d . . .
H13A H 0.3675 0.5255 1.1268 0.061 Uiso 1 1 calc R . .
H13B H 0.3375 0.4668 1.0695 0.061 Uiso 1 1 calc R . .
H13C H 0.3754 0.4218 1.1310 0.061 Uiso 1 1 calc R . .
C14 C 0.2417(4) 0.4822(4) 1.2050(3) 0.0364(14) Uani 1 1 d . . .
H14A H 0.1771 0.4769 1.2226 0.055 Uiso 1 1 calc R . .
H14B H 0.2666 0.5409 1.2126 0.055 Uiso 1 1 calc R . .
H14C H 0.2845 0.4394 1.2241 0.055 Uiso 1 1 calc R . .
C15 C 0.0138(3) 0.7414(3) 1.0684(2) 0.0155(9) Uani 1 1 d . . .
C16 C 0.0447(3) 0.7593(3) 1.1282(2) 0.0187(10) Uani 1 1 d . . .
H16 H 0.0731 0.7141 1.1517 0.022 Uiso 1 1 calc R . .
C17 C 0.0350(4) 0.8415(3) 1.1539(2) 0.0246(11) Uani 1 1 d . . .
H17 H 0.0552 0.8518 1.1948 0.030 Uiso 1 1 calc R . .
C18 C -0.0042(4) 0.9078(3) 1.1197(3) 0.0255(11) Uani 1 1 d . . .
H18 H -0.0101 0.9644 1.1369 0.031 Uiso 1 1 calc R . .
C19 C -0.0350(4) 0.8926(3) 1.0605(2) 0.0256(12) Uani 1 1 d . . .
H19 H -0.0630 0.9384 1.0374 0.031 Uiso 1 1 calc R . .
C20 C -0.0250(4) 0.8108(3) 1.0349(2) 0.0200(10) Uani 1 1 d . . .
H20 H -0.0449 0.8015 0.9938 0.024 Uiso 1 1 calc R . .
C21 C -0.0909(3) 0.5895(3) 1.0222(2) 0.0170(10) Uani 1 1 d . . .
C22 C -0.0996(4) 0.5017(4) 1.0065(3) 0.0299(13) Uani 1 1 d . . .
H22 H -0.0454 0.4642 1.0087 0.036 Uiso 1 1 calc R . .
C23 C -0.1883(5) 0.4696(4) 0.9876(3) 0.0389(16) Uani 1 1 d . . .
H23 H -0.1947 0.4099 0.9770 0.047 Uiso 1 1 calc R . .
C24 C -0.2668(4) 0.5241(5) 0.9842(3) 0.0410(16) Uani 1 1 d . . .
H24 H -0.3272 0.5019 0.9711 0.049 Uiso 1 1 calc R . .
C25 C -0.2586(4) 0.6091(4) 0.9994(3) 0.0375(15) Uani 1 1 d . . .
H25 H -0.3132 0.6460 0.9966 0.045 Uiso 1 1 calc R . .
C26 C -0.1718(3) 0.6427(4) 1.0189(2) 0.0247(12) Uani 1 1 d . . .
H26 H -0.1673 0.7023 1.0301 0.030 Uiso 1 1 calc R . .
C27 C 0.0784(3) 0.6472(3) 0.95735(19) 0.0140(9) Uani 1 1 d . . .
H27 H 0.1346 0.6876 0.9601 0.017 Uiso 1 1 calc R . .
C28 C 0.1154(3) 0.5611(3) 0.9315(2) 0.0171(9) Uani 1 1 d . . .
C29 C 0.2126(4) 0.5388(3) 0.9409(2) 0.0221(11) Uani 1 1 d . . .
H29 H 0.2524 0.5741 0.9660 0.027 Uiso 1 1 calc R . .
C30 C 0.2498(4) 0.4651(3) 0.9133(2) 0.0278(12) Uani 1 1 d . . .
H30 H 0.3152 0.4498 0.9198 0.033 Uiso 1 1 calc R . .
C31 C 0.1930(4) 0.4134(4) 0.8763(3) 0.0302(13) Uani 1 1 d . . .
H31 H 0.2190 0.3628 0.8576 0.036 Uiso 1 1 calc R . .
C32 C 0.0970(4) 0.4361(4) 0.8666(3) 0.0318(13) Uani 1 1 d . . .
H32 H 0.0575 0.4013 0.8409 0.038 Uiso 1 1 calc R . .
C33 C 0.0599(3) 0.5092(3) 0.8945(2) 0.0227(11) Uani 1 1 d . . .
H33 H -0.0056 0.5240 0.8879 0.027 Uiso 1 1 calc R . .
C34 C 0.0043(3) 0.6897(3) 0.9165(2) 0.0143(9) Uani 1 1 d . . .
H34 H -0.0610 0.6732 0.9219 0.017 Uiso 1 1 calc R . .
C35 C 0.0237(3) 0.7485(3) 0.8734(2) 0.0153(9) Uani 1 1 d . . .
C36 C 0.1221(3) 0.7758(3) 0.8544(2) 0.0159(9) Uani 1 1 d . . .
C37 C 0.1911(4) 0.7141(3) 0.8376(2) 0.0205(10) Uani 1 1 d . . .
H37 H 0.1747 0.6541 0.8372 0.025 Uiso 1 1 calc R . .
C38 C 0.2827(4) 0.7396(4) 0.8217(2) 0.0259(11) Uani 1 1 d . . .
H38 H 0.3292 0.6972 0.8106 0.031 Uiso 1 1 calc R . .
C39 C 0.3073(4) 0.8271(4) 0.8218(2) 0.0264(12) Uani 1 1 d . . .
H39 H 0.3707 0.8443 0.8109 0.032 Uiso 1 1 calc R . .
C40 C 0.2391(4) 0.8903(3) 0.8380(3) 0.0275(12) Uani 1 1 d . . .
H40 H 0.2560 0.9502 0.8382 0.033 Uiso 1 1 calc R . .
C41 C 0.1464(4) 0.8642(3) 0.8537(2) 0.0217(10) Uani 1 1 d . . .
H41 H 0.0993 0.9066 0.8639 0.026 Uiso 1 1 calc R . .
C42 C -0.1187(3) 0.6544(3) 0.7807(2) 0.0191(10) Uani 1 1 d . . .
C43 C -0.2001(4) 0.6336(3) 0.8150(2) 0.0233(11) Uani 1 1 d . . .
H43 H -0.2396 0.6786 0.8311 0.028 Uiso 1 1 calc R . .
C44 C -0.2230(3) 0.5475(4) 0.8254(2) 0.0252(11) Uani 1 1 d . . .
H44 H -0.2785 0.5329 0.8485 0.030 Uiso 1 1 calc R . .
C45 C -0.1639(4) 0.4817(4) 0.8017(3) 0.0275(13) Uani 1 1 d . . .
C46 C -0.1874(4) 0.3893(4) 0.8170(3) 0.0360(14) Uani 1 1 d . . .
H46A H -0.1308 0.3527 0.8098 0.054 Uiso 1 1 calc R . .
H46B H -0.2407 0.3693 0.7912 0.054 Uiso 1 1 calc R . .
H46C H -0.2062 0.3853 0.8602 0.054 Uiso 1 1 calc R . .
C47 C -0.0856(4) 0.5041(4) 0.7668(3) 0.0320(13) Uani 1 1 d . . .
H47 H -0.0468 0.4595 0.7495 0.038 Uiso 1 1 calc R . .
C48 C -0.0620(4) 0.5898(4) 0.7563(2) 0.0250(12) Uani 1 1 d . . .
H48 H -0.0070 0.6042 0.7325 0.030 Uiso 1 1 calc R . .
C49 C 0.0164(5) 0.1248(3) 1.0128(3) 0.051(3) Uani 0.696(9) 1 d PGU A 1
H49 H 0.0310 0.0718 1.0332 0.061 Uiso 0.696(9) 1 calc PR A 1
C50 C -0.0394(5) 0.1875(4) 1.0418(2) 0.037(2) Uani 0.696(9) 1 d PGU A 1
H50 H -0.0630 0.1774 1.0819 0.044 Uiso 0.696(9) 1 calc PR A 1
C51 C -0.0608(4) 0.2650(3) 1.0119(3) 0.036(2) Uani 0.696(9) 1 d PGU A 1
H51 H -0.0990 0.3079 1.0317 0.043 Uiso 0.696(9) 1 calc PR A 1
C52 C -0.0264(5) 0.2798(4) 0.9531(3) 0.047(3) Uani 0.696(9) 1 d PGU A 1
H52 H -0.0410 0.3327 0.9327 0.057 Uiso 0.696(9) 1 calc PR A 1
C53 C 0.0295(6) 0.2171(5) 0.9242(3) 0.053(3) Uani 0.696(9) 1 d PGU A 1
H53 H 0.0530 0.2272 0.8840 0.064 Uiso 0.696(9) 1 calc PR A 1
C54 C 0.0509(5) 0.1395(4) 0.9540(3) 0.053(3) Uani 0.696(9) 1 d PGU A 1
H54 H 0.0890 0.0967 0.9342 0.063 Uiso 0.696(9) 1 calc PR A 1
C49A C 0.0371(15) 0.0766(9) 0.9675(9) 0.066(5) Uani 0.304(9) 1 d PGU A 2
H49A H 0.0440 0.0155 0.9723 0.079 Uiso 0.304(9) 1 calc PR A 2
C50A C -0.0076(15) 0.1255(12) 1.0128(7) 0.055(5) Uani 0.304(9) 1 d PGU A 2
H50A H -0.0313 0.0978 1.0486 0.066 Uiso 0.304(9) 1 calc PR A 2
C51A C -0.0177(14) 0.2149(11) 1.0057(8) 0.060(4) Uani 0.304(9) 1 d PGU A 2
H51A H -0.0483 0.2483 1.0367 0.072 Uiso 0.304(9) 1 calc PR A 2
C52A C 0.0168(16) 0.2554(9) 0.9533(9) 0.063(5) Uani 0.304(9) 1 d PGU A 2
H52A H 0.0099 0.3166 0.9485 0.075 Uiso 0.304(9) 1 calc PR A 2
C53A C 0.0615(16) 0.2066(12) 0.9080(7) 0.069(6) Uani 0.304(9) 1 d PGU A 2
H53A H 0.0852 0.2343 0.8721 0.082 Uiso 0.304(9) 1 calc PR A 2
C54A C 0.0717(14) 0.1172(12) 0.9150(8) 0.067(5) Uani 0.304(9) 1 d PGU A 2
H54A H 0.1022 0.0838 0.8840 0.081 Uiso 0.304(9) 1 calc PR A 2
Cl1 Cl 0.25645(8) 0.66537(8) 1.07203(5) 0.0200(2) Uani 1 1 d . . .
N1 N 0.2373(3) 0.4661(3) 1.1378(2) 0.0264(10) Uani 1 1 d . . .
N2 N -0.0544(3) 0.7936(2) 0.84369(17) 0.0150(8) Uani 1 1 d . . .
H2A H -0.0849 0.8360 0.8626 0.018 Uiso 1 1 calc R . .
O1 O -0.0023(2) 0.7696(2) 0.73601(15) 0.0252(8) Uani 1 1 d . . .
O2 O -0.1692(2) 0.8156(2) 0.75961(16) 0.0257(8) Uani 1 1 d . . .
P1 P 0.03012(8) 0.63167(8) 1.03822(5) 0.0140(2) Uani 1 1 d . . .
S1 S -0.08537(9) 0.76506(8) 0.77444(5) 0.0190(2) Uani 1 1 d . . .

loop_
_atom_site_aniso_label
_atom_site_aniso_U_11
_atom_site_aniso_U_22
_atom_site_aniso_U_33
_atom_site_aniso_U_23
_atom_site_aniso_U_13
_atom_site_aniso_U_12
Pd1 0.01394(16) 0.01790(15) 0.01694(16) 0.00295(15) -0.00011(15) 0.00223(14)
C1 0.022(3) 0.020(3) 0.016(2) 0.0051(19) 0.0045(19) 0.0007(18)
C2 0.025(3) 0.025(3) 0.020(3) 0.009(2) 0.005(2) 0.007(2)
C3 0.020(3) 0.034(3) 0.021(3) 0.003(2) 0.009(2) 0.006(2)
C4 0.026(3) 0.024(3) 0.016(2) 0.004(2) -0.001(2) 0.000(2)
C5 0.030(3) 0.033(3) 0.021(3) 0.007(2) 0.004(2) -0.008(2)
C6 0.043(4) 0.026(3) 0.027(3) 0.005(2) -0.005(3) -0.015(2)
C7 0.047(4) 0.024(3) 0.034(3) 0.008(2) -0.023(3) -0.004(3)
C8 0.029(3) 0.024(3) 0.027(3) 0.001(2) -0.014(2) -0.001(2)
C9 0.023(3) 0.018(2) 0.017(2) 0.0004(19) -0.005(2) -0.0021(19)
C10 0.021(3) 0.021(2) 0.016(2) 0.0022(19) -0.008(2) -0.0015(19)
C11 0.021(3) 0.015(2) 0.035(3) 0.002(2) 0.000(2) 0.002(2)
C12 0.029(3) 0.033(3) 0.059(4) -0.010(3) 0.014(3) 0.008(3)
C13 0.021(3) 0.033(3) 0.067(5) 0.016(3) -0.003(3) 0.008(2)
C14 0.041(4) 0.033(3) 0.035(3) 0.007(3) -0.022(3) 0.000(3)
C15 0.009(2) 0.022(2) 0.016(2) -0.0031(19) 0.0006(17) 0.0023(17)
C16 0.018(2) 0.022(2) 0.017(2) -0.003(2) -0.0005(19) 0.0034(19)
C17 0.020(3) 0.028(3) 0.026(3) -0.010(2) -0.002(2) 0.003(2)
C18 0.025(3) 0.022(2) 0.030(3) -0.008(2) 0.000(2) 0.001(2)
C19 0.029(3) 0.020(2) 0.028(3) 0.001(2) -0.005(2) 0.008(2)
C20 0.018(2) 0.025(2) 0.017(2) 0.000(2) -0.003(2) 0.0055(19)
C21 0.015(2) 0.023(2) 0.013(2) 0.0005(19) 0.0005(18) -0.0085(19)
C22 0.036(3) 0.026(3) 0.027(3) -0.003(2) 0.007(2) -0.011(2)
C23 0.049(4) 0.040(4) 0.028(3) -0.003(3) 0.000(3) -0.027(3)
C24 0.018(3) 0.069(5) 0.036(4) 0.005(3) -0.004(2) -0.015(3)
C25 0.022(3) 0.054(4) 0.037(4) 0.008(3) -0.005(3) -0.008(3)
C26 0.013(2) 0.040(3) 0.021(3) 0.004(2) 0.0015(19) -0.004(2)
C27 0.014(2) 0.020(2) 0.008(2) -0.0006(17) 0.0015(17) -0.0035(17)
C28 0.016(2) 0.019(2) 0.016(2) 0.0013(19) 0.0035(16) -0.0017(18)
C29 0.020(3) 0.026(3) 0.020(2) -0.007(2) -0.0076(19) 0.002(2)
C30 0.025(3) 0.032(3) 0.026(3) -0.006(2) -0.001(2) 0.010(2)
C31 0.032(3) 0.030(3) 0.028(3) -0.005(2) 0.002(2) 0.004(2)
C32 0.030(3) 0.033(3) 0.033(3) -0.014(3) 0.002(2) -0.002(2)
C33 0.015(2) 0.029(3) 0.024(3) -0.006(2) 0.0017(19) -0.0022(19)
C34 0.013(2) 0.019(2) 0.011(2) -0.0019(17) 0.0009(16) -0.0015(16)
C35 0.012(2) 0.019(2) 0.014(2) 0.0004(18) -0.0005(17) 0.0009(17)
C36 0.011(2) 0.023(2) 0.014(2) 0.0045(18) 0.0006(17) -0.0006(17)
C37 0.018(3) 0.024(2) 0.019(3) 0.004(2) 0.003(2) 0.0026(19)
C38 0.016(3) 0.036(3) 0.026(3) 0.005(2) 0.004(2) 0.002(2)
C39 0.010(2) 0.045(3) 0.024(3) 0.008(2) 0.001(2) -0.006(2)
C40 0.019(3) 0.029(3) 0.034(3) 0.008(2) -0.004(2) -0.011(2)
C41 0.017(2) 0.024(2) 0.023(2) 0.000(2) 0.000(2) -0.004(2)
C42 0.016(3) 0.026(2) 0.016(2) -0.0036(19) -0.0020(18) -0.0009(18)
C43 0.017(3) 0.029(3) 0.024(3) -0.003(2) 0.000(2) -0.004(2)
C44 0.016(2) 0.031(3) 0.029(3) -0.003(3) -0.0028(19) -0.002(2)
C45 0.022(3) 0.030(3) 0.031(3) -0.011(2) -0.006(2) -0.008(2)
C46 0.031(3) 0.035(3) 0.042(4) -0.007(3) 0.003(3) -0.009(3)
C47 0.026(3) 0.036(3) 0.035(3) -0.017(3) -0.003(3) -0.003(2)
C48 0.018(3) 0.036(3) 0.021(3) -0.008(2) -0.001(2) -0.003(2)
C49 0.047(6) 0.050(5) 0.056(6) 0.014(5) -0.009(5) -0.009(5)
C50 0.032(4) 0.035(4) 0.043(5) 0.005(4) -0.013(4) -0.010(3)
C51 0.037(5) 0.032(4) 0.039(5) 0.000(4) -0.004(4) 0.001(4)
C52 0.059(6) 0.037(5) 0.045(5) 0.008(4) -0.011(5) 0.000(5)
C53 0.067(7) 0.048(5) 0.045(6) -0.001(5) 0.017(5) -0.006(5)
C54 0.070(6) 0.037(5) 0.051(6) 0.007(5) 0.003(5) 0.004(4)
C49A 0.074(10) 0.058(10) 0.065(10) 0.002(9) -0.009(9) -0.015(9)
C50A 0.054(9) 0.057(9) 0.053(9) 0.004(9) -0.003(8) -0.015(8)
C51A 0.059(9) 0.065(8) 0.056(8) 0.004(8) -0.011(8) -0.004(8)
C52A 0.076(10) 0.054(9) 0.057(9) 0.018(8) -0.009(9) -0.011(9)
C53A 0.090(11) 0.059(10) 0.057(10) 0.004(10) 0.003(10) -0.005(10)
C54A 0.087(11) 0.055(9) 0.060(10) 0.000(9) -0.008(10) -0.015(9)
Cl1 0.0166(6) 0.0247(6) 0.0187(6) 0.0002(5) -0.0030(4) -0.0034(5)
N1 0.018(2) 0.023(2) 0.038(3) 0.0024(19) -0.0022(19) 0.0009(17)
N2 0.018(2) 0.0183(19) 0.0086(18) 0.0006(15) 0.0000(15) 0.0037(15)
O1 0.0200(19) 0.041(2) 0.0144(18) 0.0030(16) 0.0014(14) -0.0038(16)
O2 0.0212(19) 0.034(2) 0.0219(19) 0.0086(16) -0.0049(15) 0.0034(15)
P1 0.0115(5) 0.0171(5) 0.0134(6) 0.0003(5) -0.0006(4) -0.0008(4)
S1 0.0168(6) 0.0272(6) 0.0128(6) 0.0040(5) -0.0022(5) -0.0004(5)

loop_
_atom_type_symbol
_atom_type_description
_atom_type_scat_dispersion_real
_atom_type_scat_dispersion_imag
_atom_type_scat_source
C C 0.0033 0.0016 'International Tables Vol C Tables 4.2.6.8 and 6.1.1.4'
H H 0.0000 0.0000 'International Tables Vol C Tables 4.2.6.8 and 6.1.1.4'
N N 0.0061 0.0033 'International Tables Vol C Tables 4.2.6.8 and 6.1.1.4'
O O 0.0106 0.0060 'International Tables Vol C Tables 4.2.6.8 and 6.1.1.4'
P P 0.1023 0.0942 'International Tables Vol C Tables 4.2.6.8 and 6.1.1.4'
S S 0.1246 0.1234 'International Tables Vol C Tables 4.2.6.8 and 6.1.1.4'
Cl Cl 0.1484 0.1585 'International Tables Vol C Tables 4.2.6.8 and 6.1.1.4'
Pd Pd -0.9988 1.0072 'International Tables Vol C Tables 4.2.6.8 and 6.1.1.4'

loop_
_geom_angle_atom_site_label_1
_geom_angle_atom_site_label_2
_geom_angle_atom_site_label_3
_geom_angle
C1 Pd1 N1 79.90(17)
C1 Pd1 P1 98.06(14)
N1 Pd1 P1 171.85(13)
C1 Pd1 Cl1 171.32(14)
N1 Pd1 Cl1 95.28(12)
P1 Pd1 Cl1 87.70(4)
C10 C1 C2 118.5(4)
C10 C1 Pd1 113.8(4)
C2 C1 Pd1 127.2(4)
C3 C2 C1 121.4(5)
C3 C2 H2 119.3
C1 C2 H2 119.3
C2 C3 C4 121.1(5)
C2 C3 H3 119.4
C4 C3 H3 119.4
C3 C4 C5 121.8(5)
C3 C4 C9 118.2(5)
C5 C4 C9 120.0(5)
C6 C5 C4 121.0(5)
C6 C5 H5 119.5
C4 C5 H5 119.5
C5 C6 C7 119.7(5)
C5 C6 H6 120.1
C7 C6 H6 120.1
C8 C7 C6 120.9(5)
C8 C7 H7 119.6
C6 C7 H7 119.6
C7 C8 C9 120.4(5)
C7 C8 H8 119.8
C9 C8 H8 119.8
C4 C9 C8 118.0(5)
C4 C9 C10 119.7(4)
C8 C9 C10 122.2(5)
C1 C10 C9 120.7(5)
C1 C10 C11 116.9(5)
C9 C10 C11 122.5(5)
C10 C11 C12 110.1(5)
C10 C11 N1 105.9(4)
C12 C11 N1 114.0(5)
C10 C11 H11 108.9
C12 C11 H11 108.9
N1 C11 H11 108.9
C11 C12 H12A 109.5
C11 C12 H12B 109.5
H12A C12 H12B 109.5
C11 C12 H12C 109.5
H12A C12 H12C 109.5
H12B C12 H12C 109.5
N1 C13 H13A 109.5
N1 C13 H13B 109.5
H13A C13 H13B 109.5
N1 C13 H13C 109.5
H13A C13 H13C 109.5
H13B C13 H13C 109.5
N1 C14 H14A 109.5
N1 C14 H14B 109.5
H14A C14 H14B 109.5
N1 C14 H14C 109.5
H14A C14 H14C 109.5
H14B C14 H14C 109.5
C16 C15 C20 117.0(4)
C16 C15 P1 118.7(4)
C20 C15 P1 124.2(4)
C17 C16 C15 121.8(5)
C17 C16 H16 119.1
C15 C16 H16 119.1
C18 C17 C16 119.4(5)
C18 C17 H17 120.3
C16 C17 H17 120.3
C17 C18 C19 120.3(5)
C17 C18 H18 119.8
C19 C18 H18 119.8
C18 C19 C20 120.2(5)
C18 C19 H19 119.9
C20 C19 H19 119.9
C19 C20 C15 121.2(5)
C19 C20 H20 119.4
C15 C20 H20 119.4
C26 C21 C22 118.9(5)
C26 C21 P1 122.9(4)
C22 C21 P1 117.9(4)
C23 C22 C21 119.5(6)
C23 C22 H22 120.2
C21 C22 H22 120.2
C24 C23 C22 120.1(6)
C24 C23 H23 119.9
C22 C23 H23 119.9
C25 C24 C23 120.5(6)
C25 C24 H24 119.8
C23 C24 H24 119.8
C24 C25 C26 120.8(6)
C24 C25 H25 119.6
C26 C25 H25 119.6
C25 C26 C21 120.2(5)
C25 C26 H26 119.9
C21 C26 H26 119.9
C34 C27 C28 112.6(4)
C34 C27 P1 111.2(3)
C28 C27 P1 110.7(3)
C34 C27 H27 107.3
C28 C27 H27 107.3
P1 C27 H27 107.3
C33 C28 C29 118.9(4)
C33 C28 C27 122.2(4)
C29 C28 C27 118.6(4)
C30 C29 C28 119.6(5)
C30 C29 H29 120.2
C28 C29 H29 120.2
C31 C30 C29 120.8(5)
C31 C30 H30 119.6
C29 C30 H30 119.6
C30 C31 C32 119.5(5)
C30 C31 H31 120.3
C32 C31 H31 120.3
C33 C32 C31 119.6(5)
C33 C32 H32 120.2
C31 C32 H32 120.2
C28 C33 C32 121.6(5)
C28 C33 H33 119.2
C32 C33 H33 119.2
C35 C34 C27 125.0(4)
C35 C34 H34 117.5
C27 C34 H34 117.5
C34 C35 N2 119.5(4)
C34 C35 C36 125.0(4)
N2 C35 C36 115.4(4)
C37 C36 C41 119.3(4)
C37 C36 C35 120.9(4)
C41 C36 C35 119.8(4)
C38 C37 C36 120.5(5)
C38 C37 H37 119.7
C36 C37 H37 119.7
C37 C38 C39 120.2(5)
C37 C38 H38 119.9
C39 C38 H38 119.9
C38 C39 C40 120.3(5)
C38 C39 H39 119.8
C40 C39 H39 119.8
C41 C40 C39 119.2(5)
C41 C40 H40 120.4
C39 C40 H40 120.4
C40 C41 C36 120.4(5)
C40 C41 H41 119.8
C36 C41 H41 119.8
C48 C42 C43 120.6(5)
C48 C42 S1 120.9(4)
C43 C42 S1 118.3(4)
C44 C43 C42 119.7(5)
C44 C43 H43 120.2
C42 C43 H43 120.2
C43 C44 C45 119.8(5)
C43 C44 H44 120.1
C45 C44 H44 120.1
C47 C45 C44 119.2(5)
C47 C45 C46 122.4(5)
C44 C45 C46 118.3(5)
C45 C46 H46A 109.5
C45 C46 H46B 109.5
H46A C46 H46B 109.5
C45 C46 H46C 109.5
H46A C46 H46C 109.5
H46B C46 H46C 109.5
C45 C47 C48 121.4(5)
C45 C47 H47 119.3
C48 C47 H47 119.3
C42 C48 C47 119.3(5)
C42 C48 H48 120.3
C47 C48 H48 120.3
C50 C49 C54 120.0
C50 C49 H49 120.0
C54 C49 H49 120.0
C49 C50 C51 120.0
C49 C50 H50 120.0
C51 C50 H50 120.0
C52 C51 C50 120.0
C52 C51 H51 120.0
C50 C51 H51 120.0
C51 C52 C53 120.0
C51 C52 H52 120.0
C53 C52 H52 120.0
C54 C53 C52 120.0
C54 C53 H53 120.0
C52 C53 H53 120.0
C53 C54 C49 120.0
C53 C54 H54 120.0
C49 C54 H54 120.0
C50A C49A C54A 120.0
C50A C49A H49A 120.0
C54A C49A H49A 120.0
C49A C50A C51A 120.0
C49A C50A H50A 120.0
C51A C50A H50A 120.0
C52A C51A C50A 120.0
C52A C51A H51A 120.0
C50A C51A H51A 120.0
C53A C52A C51A 120.0
C53A C52A H52A 120.0
C51A C52A H52A 120.0
C54A C53A C52A 120.0
C54A C53A H53A 120.0
C52A C53A H53A 120.0
C53A C54A C49A 120.0
C53A C54A H54A 120.0
C49A C54A H54A 120.0
C14 N1 C13 107.0(5)
C14 N1 C11 108.6(4)
C13 N1 C11 110.3(4)
C14 N1 Pd1 110.8(3)
C13 N1 Pd1 115.3(3)
C11 N1 Pd1 104.6(3)
C35 N2 S1 119.1(3)
C35 N2 H2A 120.4
S1 N2 H2A 120.4
C15 P1 C21 106.3(2)
C15 P1 C27 105.3(2)
C21 P1 C27 101.0(2)
C15 P1 Pd1 111.91(16)
C21 P1 Pd1 121.03(16)
C27 P1 Pd1 109.77(15)
O1 S1 O2 119.8(2)
O1 S1 N2 108.6(2)
O2 S1 N2 106.1(2)
O1 S1 C42 107.7(2)
O2 S1 C42 108.9(2)
N2 S1 C42 104.8(2)

loop_
_geom_bond_atom_site_label_1
_geom_bond_atom_site_label_2
_geom_bond_distance
Pd1 C1 2.011(5)
Pd1 N1 2.146(4)
Pd1 P1 2.2812(12)
Pd1 Cl1 2.4395(12)
C1 C10 1.385(7)
C1 C2 1.418(7)
C2 C3 1.372(7)
C2 H2 0.9500
C3 C4 1.411(7)
C3 H3 0.9500
C4 C5 1.414(7)
C4 C9 1.421(7)
C5 C6 1.369(8)
C5 H5 0.9500
C6 C7 1.406(9)
C6 H6 0.9500
C7 C8 1.388(8)
C7 H7 0.9500
C8 C9 1.424(7)
C8 H8 0.9500
C9 C10 1.429(7)
C10 C11 1.508(7)
C11 C12 1.510(8)
C11 N1 1.512(6)
C11 H11 1.0000
C12 H12A 0.9800
C12 H12B 0.9800
C12 H12C 0.9800
C13 N1 1.494(7)
C13 H13A 0.9800
C13 H13B 0.9800
C13 H13C 0.9800
C14 N1 1.491(7)
C14 H14A 0.9800
C14 H14B 0.9800
C14 H14C 0.9800
C15 C16 1.402(6)
C15 C20 1.403(7)
C15 P1 1.825(5)
C16 C17 1.389(7)
C16 H16 0.9500
C17 C18 1.376(7)
C17 H17 0.9500
C18 C19 1.382(7)
C18 H18 0.9500
C19 C20 1.383(7)
C19 H19 0.9500
C20 H20 0.9500
C21 C26 1.393(7)
C21 C22 1.398(7)
C21 P1 1.835(5)
C22 C23 1.390(8)
C22 H22 0.9500
C23 C24 1.378(9)
C23 H23 0.9500
C24 C25 1.352(9)
C24 H24 0.9500
C25 C26 1.379(8)
C25 H25 0.9500
C26 H26 0.9500
C27 C34 1.512(6)
C27 C28 1.527(6)
C27 P1 1.905(4)
C27 H27 1.0000
C28 C33 1.373(7)
C28 C29 1.409(6)
C29 C30 1.384(7)
C29 H29 0.9500
C30 C31 1.381(8)
C30 H30 0.9500
C31 C32 1.394(8)
C31 H31 0.9500
C32 C33 1.379(7)
C32 H32 0.9500
C33 H33 0.9500
C34 C35 1.332(6)
C34 H34 0.9500
C35 N2 1.442(6)
C35 C36 1.489(6)
C36 C37 1.397(7)
C36 C41 1.400(6)
C37 C38 1.377(7)
C37 H37 0.9500
C38 C39 1.387(8)
C38 H38 0.9500
C39 C40 1.403(8)
C39 H39 0.9500
C40 C41 1.393(7)
C40 H40 0.9500
C41 H41 0.9500
C42 C48 1.374(7)
C42 C43 1.393(7)
C42 S1 1.768(5)
C43 C44 1.380(8)
C43 H43 0.9500
C44 C45 1.402(8)
C44 H44 0.9500
C45 C47 1.373(8)
C45 C46 1.496(8)
C46 H46A 0.9800
C46 H46B 0.9800
C46 H46C 0.9800
C47 C48 1.377(8)
C47 H47 0.9500
C48 H48 0.9500
C49 C50 1.3900
C49 C54 1.3900
C49 H49 0.9500
C50 C51 1.3900
C50 H50 0.9500
C51 C52 1.3900
C51 H51 0.9500
C52 C53 1.3900
C52 H52 0.9500
C53 C54 1.3900
C53 H53 0.9500
C54 H54 0.9500
C49A C50A 1.3900
C49A C54A 1.3900
C49A H49A 0.9500
C50A C51A 1.3900
C50A H50A 0.9500
C51A C52A 1.3900
C51A H51A 0.9500
C52A C53A 1.3900
C52A H52A 0.9500
C53A C54A 1.3900
C53A H53A 0.9500
C54A H54A 0.9500
N2 S1 1.634(4)
N2 H2A 0.8800
O1 S1 1.430(4)
O2 S1 1.437(4)
